data_4075181
loop_
_publ_author_name
'Bolton, Paul D.'
'Clot, Eric'
'Adams, Nico'
'Dubberley, Stuart R.'
'Cowley, Andrew R.'
'Mountford, Philip'

_publ_section_title
;
 Experimental and DFT Studies of Cationic Imido Titanium Alkyls:&#x00A0;
 Agostic Interactions and C&#x2212;H Bond and Solvent Activation Reactions
 of Isolobal Analogues of Group 4 Metallocenium Cations
;
_journal_issue 11
_journal_name_full Organometallics
_journal_page_first 2806
_journal_paper_doi 10.1021/om060096r
_journal_volume 25
_journal_year 2006
_chemical_compound_source
;
synthesis as described
;
_chemical_formula_moiety ' C42 H35 B1 Cl1 F20 N5 Ti1 '
_chemical_formula_sum 'C42 H35 B Cl F20 N5 Ti'
_chemical_formula_weight 1083.90
_chemical_name_systematic
;                                                             
[Ti(tBu)(Me3[9]aneN3)Cl(py)][B(ArF)4]
;
_space_group_IT_number 14
_symmetry_cell_setting monoclinic
_symmetry_space_group_name_Hall '-P 2ybc'
_symmetry_space_group_name_H-M 'P 1 21/c 1'
_atom_sites_solution_hydrogens geom
_atom_sites_solution_primary direct
_cell_angle_alpha 90
_cell_angle_beta 90.9546(8)
_cell_angle_gamma 90
_cell_formula_units_Z 4
_cell_length_a 13.1935(2)
_cell_length_b 21.1046(3)
_cell_length_c 15.6878(3)
_cell_measurement_reflns_used 46808
_cell_measurement_temperature 150
_cell_measurement_theta_max 28
_cell_measurement_theta_min 5
_cell_volume 4367.56(12)
_computing_cell_refinement
;                                                             
KappaCCD software 'DENZO' (Otwinowski & Minor, 1996)          
;
_computing_data_collection
;                                                             
KappaCCD software 'Collect' (Nonius, 2000)                    
;
_computing_data_reduction
;                                                             
KappaCCD software 'DENZO' (Otwinowski & Minor, 1996)          
;
_computing_publication_material
;                                                             
CRYSTALS (Watkin et al, 2001)                                 
;
_computing_structure_refinement
;                                                             
CRYSTALS (Watkin et al, 2001)                                 
;
_computing_structure_solution 'SIR92 (Giacovazzo et al, 1992)'
_diffrn_ambient_temperature 150
_diffrn_measured_fraction_theta_max 0.996
_diffrn_measurement_device_type
;                                                             
Nonius KappaCCD                                               
;
_diffrn_measurement_method \w
_diffrn_radiation_monochromator graphite
_diffrn_radiation_type 'Mo K\a'
_diffrn_radiation_wavelength 0.71073
_diffrn_reflns_av_R_equivalents 0.054
_diffrn_reflns_limit_h_max 17
_diffrn_reflns_limit_h_min -17
_diffrn_reflns_limit_k_max 27
_diffrn_reflns_limit_k_min -27
_diffrn_reflns_limit_l_max 20
_diffrn_reflns_limit_l_min -20
_diffrn_reflns_number 46808
_diffrn_reflns_theta_max 27.51
_diffrn_reflns_theta_min 5.11
_diffrn_standards_decay_% 0.00
_diffrn_standards_interval_count 0
_diffrn_standards_interval_time 0
_diffrn_standards_number 0
_exptl_absorpt_coefficient_mu 0.383
_exptl_absorpt_correction_T_max 0.98
_exptl_absorpt_correction_T_min 0.86
_exptl_absorpt_correction_type multi-scan
_exptl_absorpt_process_details
; 
 Denzo/Scalepack (Otwinowski & Minor, 1996) 
;
_exptl_crystal_colour ' pale orange '
_exptl_crystal_density_diffrn 1.648
_exptl_crystal_description ' plate '
_exptl_crystal_F_000 2186.739
_exptl_crystal_size_max 0.40
_exptl_crystal_size_mid 0.32
_exptl_crystal_size_min 0.06
_refine_diff_density_max 1.81
_refine_diff_density_min -1.04
_refine_ls_extinction_method None
_refine_ls_goodness_of_fit_ref 1.0386
_refine_ls_hydrogen_treatment noref
_refine_ls_matrix_type full
_refine_ls_number_parameters 626
_refine_ls_number_reflns 5541
_refine_ls_R_factor_gt 0.0580
_refine_ls_shift/su_max 0.023421
_refine_ls_structure_factor_coef F
_refine_ls_weighting_details
;
Chebychev polynomial with 3 parameters (Carruthers & Watkin , 1979)
0.931    0.531    0.506    
;
_refine_ls_weighting_scheme calc
_refine_ls_wR_factor_ref 0.0680
_reflns_limit_h_max 17
_reflns_limit_h_min -17
_reflns_limit_k_max 27
_reflns_limit_k_min 0
_reflns_limit_l_max 20
_reflns_limit_l_min 0
_reflns_number_gt 5541
_reflns_number_total 9953
_reflns_threshold_expression >3.00\s(I)
_cod_data_source_file om060096rsi20060131_031028.cif
_cod_data_source_block compound_9-B(ArF)4
_cod_depositor_comments
;
The following automatic conversions were performed:

'_symmetry_cell_setting' value 'Monoclinic' changed to 'monoclinic'
according to /home/saulius/struct/CIF-dictionaries/cif_core.dic
dictionary named 'cif_core.dic' version 2.4.1 from 2010-06-29.

Automatic conversion script
Id: cif_fix_values 1715 2011-07-08 13:25:40Z adriana 
;
_cod_original_cell_volume 4367.6(1)
_cod_original_sg_symbol_H-M 'P 1 21/c 1 '
_cod_original_formula_sum ' C42 H35 B1 Cl1 F20 N5 Ti1 '
_cod_database_code 4075181

loop_
_symmetry_equiv_pos_as_xyz
x,y,z
-x,-y,-z
-x,y+1/2,-z+1/2
x,-y+1/2,z+1/2

loop_
_atom_site_label
_atom_site_fract_x
_atom_site_fract_y
_atom_site_fract_z
_atom_site_U_iso_or_equiv
_atom_site_occupancy
_atom_site_adp_type
Ti1 0.50378(5) 0.38726(3) 0.20738(5) 0.0315 1.0000 Uani
Cl1 0.48913(9) 0.38398(6) 0.05591(7) 0.0484 1.0000 Uani
N3 0.5414(2) 0.42270(16) 0.3411(2) 0.0404 1.0000 Uani
C31 0.4911(3) 0.3867(3) 0.4069(3) 0.0506 1.0000 Uani
N6 0.6684(3) 0.41202(17) 0.1963(2) 0.0423 1.0000 Uani
C61 0.7234(3) 0.3652(2) 0.1454(3) 0.0459 1.0000 Uani
N9 0.5032(3) 0.50026(16) 0.1958(2) 0.0408 1.0000 Uani
C91 0.4213(4) 0.5249(2) 0.1414(4) 0.0510 1.0000 Uani
C1 0.4694(6) 0.5226(3) 0.2875(4) 0.041(2) 0.593(9) Uiso
C2 0.5350(6) 0.4903(3) 0.3555(4) 0.040(2) 0.593(9) Uiso
C4 0.6541(4) 0.3990(4) 0.3501(4) 0.0368(18) 0.593(9) Uiso
C5 0.7145(5) 0.4277(4) 0.2786(4) 0.0391(19) 0.593(9) Uiso
C7 0.6675(5) 0.4754(3) 0.1408(4) 0.0375(19) 0.593(9) Uiso
C8 0.6002(4) 0.5259(3) 0.1796(4) 0.0330(17) 0.593(9) Uiso
C51 0.523(1) 0.5323(4) 0.2729(5) 0.057(4) 0.407(9) Uiso
C52 0.4931(9) 0.4920(4) 0.3474(6) 0.046(3) 0.407(9) Uiso
C54 0.6503(6) 0.4278(5) 0.3543(6) 0.040(3) 0.407(9) Uiso
C55 0.7106(7) 0.3920(5) 0.2889(5) 0.041(3) 0.407(9) Uiso
C57 0.6935(6) 0.4745(4) 0.1749(8) 0.046(3) 0.407(9) Uiso
C58 0.6014(6) 0.5082(5) 0.1364(6) 0.039(3) 0.407(9) Uiso
N1 0.5147(3) 0.30955(17) 0.2306(2) 0.0394 1.0000 Uani
C10 0.5136(4) 0.2412(2) 0.2399(4) 0.0479 1.0000 Uani
C11 0.4259(5) 0.2209(3) 0.2940(5) 0.0705 1.0000 Uani
C12 0.4979(5) 0.2133(3) 0.1480(5) 0.0718 1.0000 Uani
C13 0.6149(4) 0.2178(2) 0.2775(4) 0.0654 1.0000 Uani
N2 0.3322(2) 0.38298(16) 0.2194(2) 0.0340 1.0000 Uani
C14 0.2722(3) 0.40789(19) 0.2779(3) 0.0376 1.0000 Uani
C15 0.1699(3) 0.3948(2) 0.2841(3) 0.0430 1.0000 Uani
C16 0.1262(3) 0.3546(2) 0.2250(3) 0.0408 1.0000 Uani
C17 0.1852(3) 0.3289(2) 0.1629(3) 0.0400 1.0000 Uani
C18 0.2875(3) 0.3440(2) 0.1615(3) 0.0386 1.0000 Uani
B1 -0.0009(3) 0.11609(19) 0.2358(3) 0.0237 1.0000 Uani
C19 -0.0923(3) 0.14189(17) 0.1707(2) 0.0248 1.0000 Uani
C20 -0.1844(3) 0.11284(17) 0.1535(2) 0.0257 1.0000 Uani
C21 -0.2541(3) 0.1351(2) 0.0943(3) 0.0321 1.0000 Uani
C22 -0.2338(3) 0.1886(2) 0.0484(3) 0.0352 1.0000 Uani
C23 -0.1435(3) 0.21911(19) 0.0615(2) 0.0342 1.0000 Uani
C24 -0.0751(3) 0.19489(18) 0.1205(2) 0.0289 1.0000 Uani
F1 -0.21234(16) 0.0595(1) 0.19463(14) 0.0310 1.0000 Uani
F2 -0.34324(17) 0.10413(12) 0.08185(16) 0.0412 1.0000 Uani
F3 -0.3025(2) 0.21066(13) -0.00967(17) 0.0513 1.0000 Uani
F4 -0.1223(2) 0.27203(12) 0.01712(16) 0.0462 1.0000 Uani
F5 0.01312(17) 0.22699(11) 0.12908(15) 0.0371 1.0000 Uani
C25 -0.0413(3) 0.06311(17) 0.3055(2) 0.0233 1.0000 Uani
C26 0.0044(3) 0.00614(18) 0.3280(2) 0.0257 1.0000 Uani
C27 -0.0277(3) -0.03293(19) 0.3930(2) 0.0324 1.0000 Uani
C28 -0.1102(3) -0.0156(2) 0.4398(2) 0.0358 1.0000 Uani
C29 -0.1574(3) 0.0404(2) 0.4216(2) 0.0341 1.0000 Uani
C30 -0.1227(3) 0.07853(19) 0.3570(2) 0.0286 1.0000 Uani
F6 0.08662(16) -0.0154(1) 0.28619(14) 0.0336 1.0000 Uani
F7 0.02170(19) -0.08708(11) 0.41099(15) 0.0422 1.0000 Uani
F8 -0.1435(2) -0.05313(13) 0.50283(15) 0.0502 1.0000 Uani
F9 -0.23756(19) 0.05908(14) 0.46802(15) 0.0476 1.0000 Uani
F10 -0.17257(17) 0.13357(11) 0.34384(14) 0.0358 1.0000 Uani
C32 0.0460(3) 0.17098(17) 0.3005(2) 0.0266 1.0000 Uani
C33 0.1343(3) 0.15817(18) 0.3470(2) 0.0303 1.0000 Uani
C34 0.1759(3) 0.1975(2) 0.4080(2) 0.0381 1.0000 Uani
C35 0.1276(4) 0.2531(2) 0.4265(3) 0.0451 1.0000 Uani
C36 0.0394(4) 0.2688(2) 0.3839(3) 0.0415 1.0000 Uani
C37 0.0006(3) 0.22751(18) 0.3232(2) 0.0321 1.0000 Uani
F11 0.18475(16) 0.10366(11) 0.33232(14) 0.0331 1.0000 Uani
F12 0.2627(2) 0.18178(14) 0.44910(16) 0.0529 1.0000 Uani
F13 0.1682(3) 0.29288(15) 0.48568(18) 0.0681 1.0000 Uani
F14 -0.0080(2) 0.32320(12) 0.40199(19) 0.0581 1.0000 Uani
F15 -0.08696(19) 0.24749(11) 0.28487(16) 0.0419 1.0000 Uani
C38 0.0824(3) 0.08791(17) 0.1680(2) 0.0239 1.0000 Uani
C39 0.0613(3) 0.03299(17) 0.1225(2) 0.0252 1.0000 Uani
C40 0.1222(3) 0.00666(18) 0.0612(2) 0.0289 1.0000 Uani
C41 0.2096(3) 0.03803(18) 0.0401(2) 0.0283 1.0000 Uani
C42 0.2350(3) 0.09273(17) 0.0810(2) 0.0265 1.0000 Uani
C43 0.1722(3) 0.11694(17) 0.1435(2) 0.0239 1.0000 Uani
F16 -0.02561(16) 0.0011(1) 0.13831(13) 0.0314 1.0000 Uani
F17 0.09740(19) -0.04827(11) 0.02336(14) 0.0385 1.0000 Uani
F18 0.27080(18) 0.01420(11) -0.02058(14) 0.0397 1.0000 Uani
F19 0.32169(17) 0.12311(11) 0.06134(15) 0.0373 1.0000 Uani
F20 0.20383(16) 0.1718(1) 0.17941(14) 0.0306 1.0000 Uani
H311 0.4973 0.3404 0.3945 0.0607 1.0000 Uiso
H312 0.5234 0.3963 0.4635 0.0607 1.0000 Uiso
H313 0.4178 0.3987 0.4079 0.0607 1.0000 Uiso
H611 0.6859 0.3577 0.0904 0.0552 1.0000 Uiso
H612 0.7929 0.3815 0.1333 0.0552 1.0000 Uiso
H613 0.7289 0.3245 0.1778 0.0552 1.0000 Uiso
H911 0.4345 0.5135 0.0807 0.0611 1.0000 Uiso
H912 0.4180 0.5720 0.1472 0.0611 1.0000 Uiso
H913 0.3555 0.5059 0.1590 0.0611 1.0000 Uiso
H11 0.4774 0.5696 0.2924 0.0497 0.5934 Uiso
H12 0.3967 0.5110 0.2960 0.0497 0.5934 Uiso
H21 0.6048 0.5087 0.3543 0.0480 0.5934 Uiso
H22 0.5049 0.4980 0.4127 0.0480 0.5934 Uiso
H41 0.6834 0.4127 0.4063 0.0441 0.5934 Uiso
H42 0.6562 0.3518 0.3461 0.0441 0.5934 Uiso
H51 0.7162 0.4748 0.2854 0.0469 0.5934 Uiso
H52 0.7853 0.4108 0.2811 0.0469 0.5934 Uiso
H71 0.7382 0.4922 0.1376 0.0450 0.5934 Uiso
H72 0.6416 0.4654 0.0820 0.0450 0.5934 Uiso
H81 0.6317 0.5411 0.2343 0.0396 0.5934 Uiso
H82 0.5931 0.5622 0.1390 0.0396 0.5934 Uiso
H511 0.5966 0.5424 0.2775 0.0681 0.4066 Uiso
H512 0.4827 0.5726 0.2735 0.0681 0.4066 Uiso
H521 0.5177 0.5126 0.4013 0.0550 0.4066 Uiso
H522 0.4176 0.4882 0.3482 0.0550 0.4066 Uiso
H541 0.6696 0.4736 0.3516 0.0483 0.4066 Uiso
H542 0.6680 0.4107 0.4121 0.0483 0.4066 Uiso
H551 0.7841 0.4032 0.2947 0.0496 0.4066 Uiso
H552 0.7020 0.3454 0.2973 0.0496 0.4066 Uiso
H571 0.7168 0.4975 0.2273 0.0549 0.4066 Uiso
H572 0.7492 0.4741 0.1324 0.0549 0.4066 Uiso
H581 0.6172 0.5544 0.1305 0.0473 0.4066 Uiso
H582 0.5859 0.4899 0.0789 0.0473 0.4066 Uiso
H111 0.4260 0.1737 0.2999 0.0848 1.0000 Uiso
H112 0.4327 0.2407 0.3518 0.0848 1.0000 Uiso
H113 0.3608 0.2349 0.2664 0.0848 1.0000 Uiso
H121 0.4966 0.1660 0.1510 0.0860 1.0000 Uiso
H122 0.5548 0.2272 0.1111 0.0860 1.0000 Uiso
H123 0.4322 0.2290 0.1233 0.0860 1.0000 Uiso
H131 0.6130 0.1706 0.2835 0.0783 1.0000 Uiso
H132 0.6266 0.2375 0.3348 0.0783 1.0000 Uiso
H133 0.6711 0.2300 0.2388 0.0783 1.0000 Uiso
H141 0.3031 0.4380 0.3201 0.0451 1.0000 Uiso
H151 0.1288 0.4140 0.3304 0.0518 1.0000 Uiso
H161 0.0523 0.3444 0.2274 0.0489 1.0000 Uiso
H171 0.1550 0.2996 0.1192 0.0479 1.0000 Uiso
H181 0.3301 0.3253 0.1157 0.0464 1.0000 Uiso

loop_
_atom_site_aniso_label
_atom_site_aniso_U_11
_atom_site_aniso_U_22
_atom_site_aniso_U_33
_atom_site_aniso_U_23
_atom_site_aniso_U_13
_atom_site_aniso_U_12
Ti1 0.0259(3) 0.0299(4) 0.0389(4) -0.0057(3) 0.0032(3) -0.0033(3)
Cl1 0.0528(7) 0.0610(7) 0.0314(5) -0.0027(5) 0.0021(5) -0.0139(6)
N3 0.0379(19) 0.043(2) 0.040(2) -0.0003(16) -0.0033(15) -0.0074(16)
C31 0.037(2) 0.088(4) 0.026(2) -0.006(2) 0.0002(17) -0.006(2)
N6 0.039(2) 0.046(2) 0.041(2) -0.0017(17) 0.0033(16) -0.0046(17)
C61 0.034(2) 0.049(3) 0.055(3) 0.005(2) 0.012(2) 0.000(2)
N9 0.041(2) 0.0275(17) 0.054(2) 0.0034(16) -0.0041(17) -0.0015(15)
C91 0.047(3) 0.035(2) 0.071(3) 0.008(2) -0.003(2) 0.002(2)
N1 0.0270(17) 0.0396(19) 0.052(2) -0.0059(17) 0.0021(15) -0.0022(15)
C10 0.042(3) 0.029(2) 0.073(3) 0.004(2) 0.001(2) -0.0035(19)
C11 0.064(4) 0.042(3) 0.107(5) 0.022(3) 0.013(3) -0.009(3)
C12 0.077(4) 0.039(3) 0.099(5) -0.020(3) -0.012(3) 0.003(3)
C13 0.057(3) 0.036(3) 0.102(5) 0.008(3) -0.012(3) 0.003(2)
N2 0.0267(17) 0.0316(17) 0.043(2) -0.0044(15) 0.0003(14) -0.0023(14)
C14 0.035(2) 0.031(2) 0.047(2) -0.0062(18) 0.0049(18) -0.0004(17)
C15 0.036(2) 0.035(2) 0.058(3) 0.007(2) 0.011(2) 0.0090(18)
C16 0.028(2) 0.041(2) 0.054(3) 0.020(2) -0.0037(19) -0.0038(18)
C17 0.032(2) 0.041(2) 0.047(3) 0.005(2) -0.0073(19) -0.0109(18)
C18 0.034(2) 0.040(2) 0.042(2) -0.0072(19) -0.0002(18) -0.0018(18)
B1 0.0231(19) 0.0236(19) 0.024(2) -0.0026(16) 0.0019(15) -0.0001(16)
C19 0.0276(18) 0.0249(18) 0.0220(17) -0.0021(14) 0.0040(14) 0.0033(15)
C20 0.0295(19) 0.0260(17) 0.0216(17) -0.0006(15) 0.0044(14) 0.0033(16)
C21 0.0285(19) 0.037(2) 0.031(2) -0.0069(17) 0.0007(16) 0.0000(17)
C22 0.038(2) 0.039(2) 0.028(2) 0.0001(17) -0.0039(17) 0.0080(18)
C23 0.042(2) 0.031(2) 0.030(2) 0.0060(16) 0.0082(17) 0.0073(17)
C24 0.0267(19) 0.0298(19) 0.030(2) -0.0035(16) 0.0050(15) 0.0007(15)
F1 0.0288(11) 0.0324(12) 0.0316(11) 0.0020(9) -0.0014(9) -0.0061(9)
F2 0.0309(12) 0.0469(14) 0.0453(14) -0.0040(11) -0.010(1) -0.001(1)
F3 0.0505(15) 0.0575(16) 0.0453(15) 0.0117(13) -0.0151(12) 0.0106(13)
F4 0.0544(15) 0.0404(14) 0.0439(14) 0.0182(11) 0.0059(12) 0.0059(12)
F5 0.0360(13) 0.0331(12) 0.0423(13) 0.006(1) 0.003(1) -0.004(1)
C25 0.0222(17) 0.0291(18) 0.0185(16) -0.0017(14) -0.0002(13) -0.0029(14)
C26 0.0255(18) 0.0290(19) 0.0226(17) 0.0008(15) -0.0002(14) -0.0058(15)
C27 0.036(2) 0.033(2) 0.0282(19) 0.0041(16) -0.0067(16) -0.0053(17)
C28 0.042(2) 0.044(2) 0.0210(18) 0.0055(17) -0.0016(16) -0.0177(19)
C29 0.032(2) 0.051(2) 0.0193(17) -0.0045(17) 0.0036(15) -0.0083(18)
C30 0.0282(19) 0.035(2) 0.0226(18) -0.0033(16) 0.0014(14) -0.0041(16)
F6 0.0327(12) 0.0330(12) 0.0351(12) 0.004(1) 0.0055(9) 0.0046(9)
F7 0.0521(15) 0.0365(13) 0.0376(13) 0.0119(11) -0.0088(11) -0.0024(11)
F8 0.0595(17) 0.0625(17) 0.0288(12) 0.0160(12) 0.0058(11) -0.0208(13)
F9 0.0382(13) 0.0754(19) 0.0296(12) -0.0033(12) 0.014(1) -0.0051(13)
F10 0.0341(12) 0.0418(13) 0.0319(12) -0.003(1) 0.0083(9) 0.007(1)
C32 0.031(2) 0.0281(18) 0.0209(17) -0.0027(15) 0.0038(14) -0.0063(15)
C33 0.037(2) 0.032(2) 0.0223(18) -0.0005(15) 0.0057(15) -0.0074(17)
C34 0.042(2) 0.051(3) 0.0223(19) -0.0034(18) 0.0022(17) -0.018(2)
C35 0.062(3) 0.046(3) 0.028(2) -0.0131(19) 0.010(2) -0.025(2)
C36 0.058(3) 0.028(2) 0.038(2) -0.0108(18) 0.020(2) -0.009(2)
C37 0.040(2) 0.028(2) 0.0284(19) -0.0043(16) 0.0066(17) -0.0042(17)
F11 0.0305(11) 0.0393(12) 0.0293(11) 0.001(1) -0.0026(9) -0.001(1)
F12 0.0491(16) 0.076(2) 0.0330(13) -0.0032(13) -0.0108(11) -0.0215(14)
F13 0.098(2) 0.0666(19) 0.0404(16) -0.0290(14) 0.0042(15) -0.0372(18)
F14 0.087(2) 0.0326(14) 0.0558(17) -0.0172(12) 0.0254(15) -0.0051(13)
F15 0.0485(15) 0.0322(12) 0.0455(14) -0.007(1) 0.0086(12) 0.0086(11)
C38 0.0281(18) 0.0252(17) 0.0184(16) 0.0037(14) 0.0016(14) 0.0024(15)
C39 0.0271(18) 0.0238(17) 0.0245(18) -0.0006(14) 0.0007(14) -0.0051(14)
C40 0.037(2) 0.0270(19) 0.0225(18) -0.0026(15) -0.0023(15) 0.0034(16)
C41 0.032(2) 0.032(2) 0.0209(18) 0.0024(15) 0.0061(15) 0.0100(16)
C42 0.0218(18) 0.0292(19) 0.0287(19) 0.0079(15) 0.0052(14) -0.0007(15)
C43 0.0263(18) 0.0225(17) 0.0230(17) 0.0004(14) 0.0003(14) -0.0015(15)
F16 0.0326(12) 0.0309(11) 0.0310(11) -0.0047(9) 0.0048(9) -0.0092(9)
F17 0.0514(15) 0.0325(12) 0.0317(12) -0.010(1) 0.004(1) -0.0021(11)
F18 0.0446(13) 0.0443(14) 0.0306(12) -0.004(1) 0.014(1) 0.0099(11)
F19 0.0293(12) 0.0435(14) 0.0396(13) 0.003(1) 0.011(1) -0.004(1)
F20 0.0324(12) 0.0291(11) 0.0304(11) -0.0037(9) 0.0054(9) -0.0088(9)

loop_
_atom_type_symbol
_atom_type_scat_dispersion_real
_atom_type_scat_dispersion_imag
_atom_type_scat_Cromer_Mann_a1
_atom_type_scat_Cromer_Mann_b1
_atom_type_scat_Cromer_Mann_a2
_atom_type_scat_Cromer_Mann_b2
_atom_type_scat_Cromer_Mann_a3
_atom_type_scat_Cromer_Mann_b3
_atom_type_scat_Cromer_Mann_a4
_atom_type_scat_Cromer_Mann_b4
_atom_type_scat_Cromer_Mann_c
_atom_type_scat_source
'C   ' 0.0020 0.0020 2.3100 20.8439 1.0200 10.2075 1.5886 0.5687 0.8650 51.6512 0.2156 International_Tables_Vol_IV_Table_2.2B
'H   ' 0.0000 0.0000 0.4930 10.5109 0.3229 26.1257 0.1402 3.1424 0.0408 57.7997 0.0030 International_Tables_Vol_IV_Table_2.2B
'B   ' 0.0000 0.0010 2.0545 23.2185 1.3326 1.0210 1.0979 60.3498 0.7068 0.1403 -0.1932 International_Tables_Vol_IV_Table_2.2B
'Cl  ' 0.1320 0.1590 11.4604 0.0104 7.1964 1.1662 6.2556 18.5194 1.6455 47.7784 -9.5574 International_Tables_Vol_IV_Table_2.2B
'F   ' 0.0140 0.0100 3.5392 10.2825 2.6412 4.2944 1.5170 0.2615 1.0243 26.1476 0.2776 International_Tables_Vol_IV_Table_2.2B
'N   ' 0.0040 0.0030 12.2126 0.0057 3.1322 9.8933 2.0125 28.9975 1.1663 0.5826 -11.5290 International_Tables_Vol_IV_Table_2.2B
'Ti  ' 0.2480 0.4460 9.7595 7.8508 7.3558 0.5000 1.6991 35.6338 1.9021 116.1050 1.2807 International_Tables_Vol_IV_Table_2.2B

loop_
_geom_angle_atom_site_label_1
_geom_angle_atom_site_label_2
_geom_angle_atom_site_label_3
_geom_angle
_geom_angle_publ_flag
Cl1 Ti1 N3 160.5(1) yes
Cl1 Ti1 N6 89.5(1) yes
N3 Ti1 N6 78.36(12) yes
Cl1 Ti1 N9 87.32(9) yes
N3 Ti1 N9 75.07(12) yes
N6 Ti1 N9 76.32(12) yes
Cl1 Ti1 N1 101.11(14) yes
N3 Ti1 N1 95.96(16) yes
N6 Ti1 N1 99.45(15) yes
N9 Ti1 N1 170.62(16) yes
Cl1 Ti1 N2 91.0(1) yes
N3 Ti1 N2 97.98(12) yes
N6 Ti1 N2 168.80(13) yes
N9 Ti1 N2 92.53(12) yes
N1 Ti1 N2 91.42(14) yes
Ti1 N3 C31 112.9(3) yes
Ti1 N3 C2 117.1(3) yes
C31 N3 C2 112.1(4) yes
Ti1 N3 C4 99.8(3) yes
C31 N3 C4 102.3(4) yes
C2 N3 C4 110.9(4) yes
Ti1 N3 C52 106.0(4) yes
C31 N3 C52 104.3(4) yes
Ti1 N3 C54 110.9(4) yes
C31 N3 C54 113.7(5) yes
C52 N3 C54 108.5(6) yes
Ti1 N6 C61 111.9(3) yes
Ti1 N6 C5 112.0(3) yes
C61 N6 C5 115.6(4) yes
Ti1 N6 C7 103.8(3) yes
C61 N6 C7 105.5(4) yes
C5 N6 C7 107.0(4) yes
Ti1 N6 C55 101.0(4) yes
C61 N6 C55 98.5(4) yes
Ti1 N6 C57 118.1(4) yes
C61 N6 C57 112.4(5) yes
C55 N6 C57 112.6(6) yes
Ti1 N9 C91 113.6(3) yes
Ti1 N9 C1 103.2(3) yes
C91 N9 C1 102.0(4) yes
Ti1 N9 C8 113.1(3) yes
C91 N9 C8 114.9(4) yes
C1 N9 C8 108.6(4) yes
Ti1 N9 C51 114.5(4) yes
C91 N9 C51 117.0(6) yes
C91 N9 C58 102.6(4) yes
C51 N9 C58 108.0(6) yes
N9 C1 C2 109.7(4) yes
N3 C2 C1 111.5(5) yes
N3 C4 C5 108.4(4) yes
N6 C5 C4 110.4(5) yes
N6 C7 C8 111.6(4) yes
N9 C8 C7 109.9(4) yes
N9 C51 C52 110.5(6) yes
N3 C52 C51 111.2(6) yes
N3 C54 C55 113.4(6) yes
N6 C55 C54 107.7(6) yes
N6 C57 C58 110.1(6) yes
N9 C58 C57 111.4(6) yes
Ti1 N1 C10 171.4(3) yes
N1 C10 C11 110.3(4) yes
N1 C10 C12 106.4(4) yes
C11 C10 C12 108.7(5) yes
N1 C10 C13 110.4(4) yes
C11 C10 C13 111.3(5) yes
C12 C10 C13 109.6(5) yes
Ti1 N2 C14 130.2(3) yes
Ti1 N2 C18 113.0(3) yes
C14 N2 C18 116.5(3) yes
N2 C14 C15 124.2(4) yes
C14 C15 C16 118.4(4) yes
C15 C16 C17 119.1(4) yes
C16 C17 C18 119.0(4) yes
N2 C18 C17 122.9(4) yes
C19 B1 C25 112.9(3) yes
C19 B1 C32 114.1(3) yes
C25 B1 C32 100.8(3) yes
C19 B1 C38 101.9(3) yes
C25 B1 C38 114.0(3) yes
C32 B1 C38 113.7(3) yes
B1 C19 C20 127.0(3) yes
B1 C19 C24 119.3(3) yes
C20 C19 C24 113.4(3) yes
C19 C20 C21 123.6(3) yes
C19 C20 F1 121.4(3) yes
C21 C20 F1 115.0(3) yes
C20 C21 C22 120.1(4) yes
C20 C21 F2 119.9(4) yes
C22 C21 F2 119.9(4) yes
C21 C22 C23 119.2(4) yes
C21 C22 F3 120.1(4) yes
C23 C22 F3 120.7(4) yes
C22 C23 C24 119.0(4) yes
C22 C23 F4 120.0(4) yes
C24 C23 F4 120.9(4) yes
C19 C24 C23 124.6(4) yes
C19 C24 F5 119.7(3) yes
C23 C24 F5 115.7(3) yes
B1 C25 C26 127.5(3) yes
B1 C25 C30 119.0(3) yes
C26 C25 C30 113.0(3) yes
C25 C26 C27 124.5(3) yes
C25 C26 F6 121.0(3) yes
C27 C26 F6 114.5(3) yes
C26 C27 C28 119.4(4) yes
C26 C27 F7 120.6(4) yes
C28 C27 F7 120.1(3) yes
C27 C28 C29 118.8(4) yes
C27 C28 F8 120.4(4) yes
C29 C28 F8 120.7(4) yes
C28 C29 C30 120.2(4) yes
C28 C29 F9 119.8(4) yes
C30 C29 F9 119.9(4) yes
C25 C30 C29 124.0(4) yes
C25 C30 F10 119.5(3) yes
C29 C30 F10 116.6(3) yes
B1 C32 C33 119.1(3) yes
B1 C32 C37 127.1(3) yes
C33 C32 C37 113.3(3) yes
C32 C33 C34 124.6(4) yes
C32 C33 F11 119.2(3) yes
C34 C33 F11 116.2(4) yes
C33 C34 C35 119.0(4) yes
C33 C34 F12 120.7(4) yes
C35 C34 F12 120.3(4) yes
C34 C35 C36 119.9(4) yes
C34 C35 F13 119.8(5) yes
C36 C35 F13 120.4(4) yes
C35 C36 C37 118.9(4) yes
C35 C36 F14 119.9(4) yes
C37 C36 F14 121.2(5) yes
C32 C37 C36 124.3(4) yes
C32 C37 F15 121.4(3) yes
C36 C37 F15 114.2(4) yes
B1 C38 C39 120.1(3) yes
B1 C38 C43 126.6(3) yes
C39 C38 C43 113.0(3) yes
C38 C39 C40 125.5(3) yes
C38 C39 F16 118.9(3) yes
C40 C39 F16 115.6(3) yes
C39 C40 C41 118.3(3) yes
C39 C40 F17 121.1(3) yes
C41 C40 F17 120.6(3) yes
C40 C41 C42 119.7(3) yes
C40 C41 F18 120.2(3) yes
C42 C41 F18 120.1(3) yes
C41 C42 C43 120.0(3) yes
C41 C42 F19 119.8(3) yes
C43 C42 F19 120.2(3) yes
C38 C43 C42 123.5(3) yes
C38 C43 F20 121.3(3) yes
C42 C43 F20 115.2(3) yes

loop_
_geom_bond_atom_site_label_1
_geom_bond_atom_site_label_2
_geom_bond_distance
_geom_bond_publ_flag
Ti1 Cl1 2.3819(13) yes
Ti1 N3 2.275(4) yes
Ti1 N6 2.244(4) yes
Ti1 N9 2.392(3) yes
Ti1 N1 1.686(4) yes
Ti1 N2 2.277(3) yes
N3 C31 1.451(6) yes
N3 C2 1.446(6) yes
N3 C4 1.573(6) yes
N3 C52 1.598(8) yes
N3 C54 1.453(7) yes
N6 C61 1.470(6) yes
N6 C5 1.456(6) yes
N6 C7 1.597(6) yes
N6 C55 1.605(7) yes
N6 C57 1.402(8) yes
N9 C91 1.462(6) yes
N9 C1 1.585(6) yes
N9 C8 1.416(6) yes
N9 C51 1.405(8) yes
N9 C58 1.617(7) yes
C1 C2 1.523(7) yes
C4 C5 1.513(7) yes
C7 C8 1.519(7) yes
C51 C52 1.503(9) yes
C54 C55 1.511(8) yes
C54 H541 1.000(11) no
C57 C58 1.524(8) yes
N1 C10 1.451(6) yes
C10 C11 1.509(8) yes
C10 C12 1.567(9) yes
C10 C13 1.533(7) yes
N2 C14 1.330(5) yes
N2 C18 1.353(5) yes
C14 C15 1.382(6) yes
C15 C16 1.375(7) yes
C16 C17 1.370(7) yes
C17 C18 1.388(6) yes
B1 C19 1.659(5) yes
B1 C25 1.659(5) yes
B1 C32 1.654(5) yes
B1 C38 1.652(5) yes
C19 C20 1.384(5) yes
C19 C24 1.389(5) yes
C20 C21 1.379(5) yes
C20 F1 1.352(4) yes
C21 C22 1.368(6) yes
C21 F2 1.357(5) yes
C22 C23 1.366(6) yes
C22 F3 1.356(5) yes
C23 C24 1.381(6) yes
C23 F4 1.347(5) yes
C24 F5 1.351(4) yes
C25 C26 1.388(5) yes
C25 C30 1.392(5) yes
C26 C27 1.383(5) yes
C26 F6 1.355(4) yes
C27 C28 1.373(6) yes
C27 F7 1.344(5) yes
C28 C29 1.364(6) yes
C28 F8 1.347(4) yes
C29 C30 1.378(5) yes
C29 F9 1.353(5) yes
C30 F10 1.349(5) yes
C32 C33 1.391(6) yes
C32 C37 1.383(5) yes
C33 C34 1.375(6) yes
C33 F11 1.351(5) yes
C34 C35 1.368(7) yes
C34 F12 1.347(5) yes
C35 C36 1.373(7) yes
C35 F13 1.355(5) yes
C36 C37 1.384(6) yes
C36 F14 1.339(5) yes
C37 F15 1.361(5) yes
C38 C39 1.387(5) yes
C38 C43 1.394(5) yes
C39 C40 1.380(5) yes
C39 F16 1.355(4) yes
C40 C41 1.375(6) yes
C40 F17 1.341(4) yes
C41 C42 1.360(5) yes
C41 F18 1.356(4) yes
C42 C43 1.391(5) yes
C42 F19 1.351(4) yes
C43 F20 1.350(4) yes
